data_7223104
loop_
_publ_author_name
'Wu, Dong-En'
'Wang, Man-Ning'
'Luo, Yang-Hui'
'Wen, Gao-Ju'
'Sun, Bai-Wang'

_publ_section_title
;
 Influence of halogen atoms on the structures and photophysical properties
 of 9,10-distyrylanthracene (DSA)
;
_journal_issue 47
_journal_name_full CrystEngComm
_journal_page_first 9228
_journal_paper_doi 10.1039/C5CE01465D
_journal_volume 17
_journal_year 2015
_chemical_formula_moiety 'C30 H20 Br2'
_chemical_formula_sum 'C30 H20 Br2'
_chemical_formula_weight 540.28
_chemical_name_systematic
; 
 ? 
;
_space_group_IT_number 14
_symmetry_cell_setting monoclinic
_symmetry_space_group_name_Hall '-P 2yn'
_symmetry_space_group_name_H-M 'P 1 21/n 1'
_atom_sites_solution_hydrogens geom
_atom_sites_solution_primary direct
_atom_sites_solution_secondary difmap
_audit_creation_method SHELXL-97
_audit_update_record
;
2015-09-21 deposited with the CCDC.
2015-10-29 downloaded from the CCDC.
;
_cell_angle_alpha 90.00
_cell_angle_beta 103.74(3)
_cell_angle_gamma 90.00
_cell_formula_units_Z 2
_cell_length_a 4.6220(9)
_cell_length_b 27.568(6)
_cell_length_c 9.2820(19)
_cell_measurement_reflns_used 25
_cell_measurement_temperature 293(2)
_cell_measurement_theta_max 13
_cell_measurement_theta_min 9
_cell_volume 1148.9(4)
_computing_structure_refinement 'SHELXL-97 (Sheldrick, 1997)'
_computing_structure_solution 'SHELXS-97 (Sheldrick, 1990)'
_diffrn_ambient_temperature 293(2)
_diffrn_measured_fraction_theta_full 0.998
_diffrn_measured_fraction_theta_max 0.998
_diffrn_measurement_device_type 'Nonius CAD4'
_diffrn_measurement_method \w/2\q
_diffrn_radiation_monochromator graphite
_diffrn_radiation_source 'fine-focus sealed tube'
_diffrn_radiation_type MoK\a
_diffrn_radiation_wavelength 0.71073
_diffrn_reflns_av_R_equivalents 0.0992
_diffrn_reflns_av_sigmaI/netI 0.1701
_diffrn_reflns_limit_h_max 5
_diffrn_reflns_limit_h_min 0
_diffrn_reflns_limit_k_max 33
_diffrn_reflns_limit_k_min -33
_diffrn_reflns_limit_l_max 11
_diffrn_reflns_limit_l_min -11
_diffrn_reflns_number 4688
_diffrn_reflns_theta_full 25.40
_diffrn_reflns_theta_max 25.40
_diffrn_reflns_theta_min 2.38
_diffrn_standards_decay_% 1
_diffrn_standards_interval_count 200
_diffrn_standards_interval_time 2h
_diffrn_standards_number 3
_exptl_absorpt_coefficient_mu 3.544
_exptl_absorpt_correction_T_max 0.7182
_exptl_absorpt_correction_T_min 0.5375
_exptl_absorpt_correction_type psi-scan
_exptl_crystal_colour brown
_exptl_crystal_density_diffrn 1.562
_exptl_crystal_density_method 'not measured'
_exptl_crystal_description Prism
_exptl_crystal_F_000 540
_exptl_crystal_size_max 0.20
_exptl_crystal_size_mid 0.10
_exptl_crystal_size_min 0.10
_refine_diff_density_max 0.557
_refine_diff_density_min -0.460
_refine_diff_density_rms 0.095
_refine_ls_extinction_method none
_refine_ls_goodness_of_fit_ref 1.001
_refine_ls_hydrogen_treatment constr
_refine_ls_matrix_type full
_refine_ls_number_parameters 139
_refine_ls_number_reflns 2119
_refine_ls_number_restraints 0
_refine_ls_restrained_S_all 1.001
_refine_ls_R_factor_all 0.2021
_refine_ls_R_factor_gt 0.0856
_refine_ls_shift/su_max 0.000
_refine_ls_shift/su_mean 0.000
_refine_ls_structure_factor_coef Fsqd
_refine_ls_weighting_details 'calc w=1/[\s^2^(Fo^2^)+(0.0600P)^2^+0.0000P] where P=(Fo^2^+2Fc^2^)/3'
_refine_ls_weighting_scheme calc
_refine_ls_wR_factor_gt 0.1420
_refine_ls_wR_factor_ref 0.1797
_reflns_number_gt 885
_reflns_number_total 2119
_reflns_threshold_expression >2sigma(I)
_cod_data_source_file c5ce01465d2.cif
_cod_data_source_block x
_cod_depositor_comments
;
The following automatic conversions were performed:

'_symmetry_cell_setting' value 'Monoclinic' changed to 'monoclinic'
according to
/usr/data/users/saulius/crontab/automatic-downloads/rss-feeds/RSC/lib/dictionaries/cif_core.dic
dictionary named 'cif_core.dic' version 2.4.2 from 2011-04-26.

Automatic conversion script
Id: cif_fix_values 3271 2015-04-21 07:52:19Z andrius 

 Adding full bibliography for 7223101--7223105.cif.
;
_cod_original_sg_symbol_H-M 'P 21/n'
_cod_database_code 7223104

loop_
_symmetry_equiv_pos_as_xyz
'x, y, z'
'-x+1/2, y+1/2, -z+1/2'
'-x, -y, -z'
'x-1/2, -y-1/2, z-1/2'

loop_
_atom_site_label
_atom_site_type_symbol
_atom_site_fract_x
_atom_site_fract_y
_atom_site_fract_z
_atom_site_U_iso_or_equiv
_atom_site_adp_type
_atom_site_occupancy
_atom_site_symmetry_multiplicity
_atom_site_calc_flag
_atom_site_refinement_flags
Br Br 0.8675(3) 0.14732(3) 0.95825(10) 0.1009(5) Uani 1 1 d .
C1 C 0.1649(18) 0.4440(3) 0.7579(7) 0.058(2) Uani 1 1 d .
H1A H 0.2047 0.4115 0.7443 0.069 Uiso 1 1 calc R
C2 C -0.055(2) 0.4666(3) 0.6630(10) 0.080(3) Uani 1 1 d .
H2A H -0.1567 0.4502 0.5787 0.096 Uiso 1 1 calc R
C3 C -0.138(2) 0.5141(3) 0.6856(10) 0.089(3) Uani 1 1 d .
H3A H -0.3027 0.5274 0.6195 0.107 Uiso 1 1 calc R
C4 C 0.003(2) 0.5403(3) 0.7945(8) 0.062(2) Uani 1 1 d .
H4A H -0.0565 0.5721 0.8053 0.075 Uiso 1 1 calc R
C5 C 0.2597(19) 0.5197(2) 0.9013(7) 0.0531(19) Uani 1 1 d .
C6 C 0.344(2) 0.4711(3) 0.8846(9) 0.065(2) Uani 1 1 d .
C7 C 0.578(2) 0.4513(2) 0.9848(8) 0.055(2) Uani 1 1 d .
C8 C 0.6574(19) 0.4010(3) 0.9664(9) 0.070(2) Uani 1 1 d .
H8A H 0.7517 0.3960 0.8896 0.083 Uiso 1 1 calc R
C9 C 0.622(2) 0.3620(3) 1.0365(8) 0.086(3) Uani 1 1 d .
H9A H 0.5382 0.3679 1.1167 0.103 Uiso 1 1 calc R
C10 C 0.6810(13) 0.3119(2) 1.0187(6) 0.0353(15) Uani 1 1 d .
C11 C 0.887(2) 0.2973(3) 0.9346(9) 0.082 Uani 1 1 d .
H11A H 0.9811 0.3205 0.8889 0.099 Uiso 1 1 calc R
C12 C 0.946(2) 0.2489(3) 0.9212(9) 0.080(3) Uani 1 1 d .
H12A H 1.0881 0.2400 0.8701 0.096 Uiso 1 1 calc R
C13 C 0.8033(18) 0.2134(2) 0.9803(6) 0.0481(19) Uani 1 1 d .
C14 C 0.585(3) 0.2288(3) 1.0624(10) 0.092(3) Uani 1 1 d .
H14A H 0.4803 0.2063 1.1046 0.110 Uiso 1 1 calc R
C15 C 0.545(2) 0.2746(3) 1.0740(10) 0.084(3) Uani 1 1 d .
H15A H 0.4051 0.2836 1.1266 0.101 Uiso 1 1 calc R

loop_
_atom_site_aniso_label
_atom_site_aniso_U_11
_atom_site_aniso_U_22
_atom_site_aniso_U_33
_atom_site_aniso_U_23
_atom_site_aniso_U_13
_atom_site_aniso_U_12
Br 0.1827(13) 0.0425(5) 0.0851(7) 0.0009(4) 0.0471(7) 0.0162(6)
C1 0.084(6) 0.049(4) 0.038(4) -0.003(3) 0.010(4) -0.005(4)
C2 0.089(8) 0.071(6) 0.079(6) -0.011(5) 0.016(6) -0.019(5)
C3 0.082(7) 0.081(7) 0.085(6) 0.029(5) -0.017(5) 0.007(6)
C4 0.083(7) 0.049(5) 0.054(5) 0.010(3) 0.014(5) -0.011(4)
C5 0.085(5) 0.041(4) 0.042(4) 0.005(3) 0.030(4) -0.002(4)
C6 0.108(7) 0.042(4) 0.066(5) -0.001(4) 0.059(5) 0.000(4)
C7 0.085(6) 0.037(4) 0.051(4) 0.004(3) 0.029(4) 0.006(4)
C8 0.085(6) 0.054(5) 0.080(5) 0.038(4) 0.039(5) -0.003(4)
C9 0.162(10) 0.059(5) 0.055(5) 0.014(4) 0.062(6) 0.032(6)
C10 0.047(4) 0.043(4) 0.021(3) -0.001(2) 0.018(3) 0.024(3)
C11 0.082 0.082 0.082 0.000 0.020 0.000
C12 0.094(7) 0.074(6) 0.078(6) -0.007(5) 0.032(5) 0.015(5)
C13 0.089(6) 0.032(3) 0.025(3) 0.000(3) 0.018(4) 0.005(4)
C14 0.115(9) 0.073(7) 0.085(7) 0.017(5) 0.020(6) 0.003(6)
C15 0.100(7) 0.061(6) 0.096(7) 0.020(5) 0.034(6) 0.009(5)

loop_
_atom_type_symbol
_atom_type_description
_atom_type_scat_dispersion_real
_atom_type_scat_dispersion_imag
_atom_type_scat_source
C C 0.0033 0.0016 'International Tables Vol C Tables 4.2.6.8 and 6.1.1.4'
H H 0.0000 0.0000 'International Tables Vol C Tables 4.2.6.8 and 6.1.1.4'
Br Br -0.2901 2.4595 'International Tables Vol C Tables 4.2.6.8 and 6.1.1.4'

loop_
_geom_angle_atom_site_label_1
_geom_angle_atom_site_label_2
_geom_angle_atom_site_label_3
_geom_angle
_geom_angle_site_symmetry_1
_geom_angle_site_symmetry_3
C2 C1 C6 119.1(8) . .
C2 C1 H1A 120.4 . .
C6 C1 H1A 120.4 . .
C1 C2 C3 122.4(8) . .
C1 C2 H2A 118.8 . .
C3 C2 H2A 118.8 . .
C4 C3 C2 122.5(9) . .
C4 C3 H3A 118.7 . .
C2 C3 H3A 118.7 . .
C3 C4 C5 119.4(8) . .
C3 C4 H4A 120.3 . .
C5 C4 H4A 120.3 . .
C7 C5 C6 121.0(8) 3_667 .
C7 C5 C4 119.4(7) 3_667 .
C6 C5 C4 119.6(7) . .
C7 C6 C5 120.0(8) . .
C7 C6 C1 123.2(7) . .
C5 C6 C1 116.8(8) . .
C6 C7 C5 119.0(7) . 3_667
C6 C7 C8 118.9(7) . .
C5 C7 C8 122.1(8) 3_667 .
C9 C8 C7 132.1(8) . .
C9 C8 H8A 114.0 . .
C7 C8 H8A 114.0 . .
C8 C9 C10 134.3(8) . .
C8 C9 H9A 112.8 . .
C10 C9 H9A 112.8 . .
C15 C10 C11 115.0(7) . .
C15 C10 C9 124.5(7) . .
C11 C10 C9 120.6(7) . .
C12 C11 C10 119.7(8) . .
C12 C11 H11A 120.1 . .
C10 C11 H11A 120.1 . .
C13 C12 C11 122.4(9) . .
C13 C12 H12A 118.8 . .
C11 C12 H12A 118.8 . .
C12 C13 C14 117.3(7) . .
C12 C13 Br 123.5(6) . .
C14 C13 Br 119.2(6) . .
C15 C14 C13 117.5(9) . .
C15 C14 H14A 121.2 . .
C13 C14 H14A 121.2 . .
C14 C15 C10 128.1(10) . .
C14 C15 H15A 116.0 . .
C10 C15 H15A 116.0 . .

loop_
_geom_bond_atom_site_label_1
_geom_bond_atom_site_label_2
_geom_bond_distance
_geom_bond_site_symmetry_2
Br C13 1.864(7) .
C1 C2 1.332(11) .
C1 C6 1.471(10) .
C1 H1A 0.9300 .
C2 C3 1.394(11) .
C2 H2A 0.9300 .
C3 C4 1.287(10) .
C3 H3A 0.9300 .
C4 C5 1.468(10) .
C4 H4A 0.9300 .
C5 C7 1.394(10) 3_667
C5 C6 1.413(10) .
C6 C7 1.363(11) .
C7 C5 1.394(10) 3_667
C7 C8 1.455(10) .
C8 C9 1.286(9) .
C8 H8A 0.9300 .
C9 C10 1.427(9) .
C9 H9A 0.9300 .
C10 C15 1.366(10) .
C10 C11 1.425(10) .
C11 C12 1.373(11) .
C11 H11A 0.9300 .
C12 C13 1.366(11) .
C12 H12A 0.9300 .
C13 C14 1.463(13) .
C14 C15 1.287(11) .
C14 H14A 0.9300 .
C15 H15A 0.9300 .

loop_
_geom_torsion_atom_site_label_1
_geom_torsion_atom_site_label_2
_geom_torsion_atom_site_label_3
_geom_torsion_atom_site_label_4
_geom_torsion
_geom_torsion_site_symmetry_1
_geom_torsion_site_symmetry_4
C6 C1 C2 C3 -5.4(14) . .
C1 C2 C3 C4 4.5(15) . .
C2 C3 C4 C5 -1.1(14) . .
C3 C4 C5 C7 177.0(8) . 3_667
C3 C4 C5 C6 -1.1(12) . .
C7 C5 C6 C7 3.1(12) 3_667 .
C4 C5 C6 C7 -178.8(7) . .
C7 C5 C6 C1 -177.9(7) 3_667 .
C4 C5 C6 C1 0.2(10) . .
C2 C1 C6 C7 -178.1(9) . .
C2 C1 C6 C5 3.0(11) . .
C5 C6 C7 C5 -3.0(12) . 3_667
C1 C6 C7 C5 178.1(7) . 3_667
C5 C6 C7 C8 179.0(7) . .
C1 C6 C7 C8 0.1(11) . .
C6 C7 C8 C9 -105.9(12) . .
C5 C7 C8 C9 76.2(13) 3_667 .
C7 C8 C9 C10 176.3(9) . .
C8 C9 C10 C15 -158.3(11) . .
C8 C9 C10 C11 19.5(14) . .
C15 C10 C11 C12 -3.3(10) . .
C9 C10 C11 C12 178.7(8) . .
C10 C11 C12 C13 3.1(12) . .
C11 C12 C13 C14 -1.2(12) . .
C11 C12 C13 Br 177.6(6) . .
C12 C13 C14 C15 -0.4(12) . .
Br C13 C14 C15 -179.3(7) . .
C13 C14 C15 C10 0.0(15) . .
C11 C10 C15 C14 1.9(13) . .
C9 C10 C15 C14 179.8(9) . .
